data_2010273
loop_
_publ_author_name
'M. Gary Newton'
'Richard K. Hill'

_publ_section_title
;
 A C~20~ 2:3 formaldehyde--cyclohexanone adduct
;
_journal_issue 12
_journal_name_full 'Acta Crystallographica Section C'
_journal_page_first 1969
_journal_page_last 1971
_journal_paper_doi 10.1107/S0108270194005743
_journal_volume 50
_journal_year 1994
_chemical_formula_moiety 'C20 H30 O3'
_chemical_formula_sum 'C20 H30 O3'
_chemical_formula_weight 318.46
_space_group_IT_number 14
_symmetry_cell_setting monoclinic
_symmetry_space_group_name_Hall '-P 2yn'
_symmetry_space_group_name_H-M 'P 1 21/n 1'
_atom_type_scat_source
; Cromer \& Waber (1974) for non-H atoms and Stewart, Davidson \&
Simpson (1965) for H atoms
;
_cell_angle_alpha 90
_cell_angle_beta 95.965(8)
_cell_angle_gamma 90
_cell_formula_units_Z 4
_cell_length_a 12.9470(10)
_cell_length_b 7.3850(10)
_cell_length_c 17.8170(10)
_cell_measurement_reflns_used 25
_cell_measurement_temperature 296.2
_cell_measurement_theta_max 40.0
_cell_measurement_theta_min 20.0
_cell_volume 1694.3(3)
_computing_cell_refinement ' CAD-4 Software'
_computing_data_collection ' CAD-4 Software (Enraf-Nonius, 1989)'
_computing_data_reduction ' TEXSAN (Molecular Structure Corporation, 1992)'
_computing_publication_material TEXSAN
_computing_structure_refinement TEXSAN
_computing_structure_solution 'SIR88 (Burla et al., 1989)'
_diffrn_ambient_temperature 296.2
_diffrn_measurement_device 'Enraf-Nonius CAD-4'
_diffrn_measurement_method \w/2\q
_diffrn_radiation_monochromator graphite
_diffrn_radiation_source 'X-ray tube'
_diffrn_radiation_type CuK\a
_diffrn_radiation_wavelength 1.5418
_diffrn_reflns_limit_h_max 15
_diffrn_reflns_limit_h_min 0
_diffrn_reflns_limit_k_max 9
_diffrn_reflns_limit_k_min 0
_diffrn_reflns_limit_l_max 20
_diffrn_reflns_limit_l_min -21
_diffrn_reflns_number 2636
_diffrn_reflns_theta_max 74.90
_diffrn_reflns_theta_min 2.0
_diffrn_standards_decay_% -0.68
_diffrn_standards_interval_count 120
_diffrn_standards_number 3
_exptl_absorpt_coefficient_mu 0.646
_exptl_absorpt_correction_type none
_exptl_crystal_colour colorless
_exptl_crystal_density_diffrn 1.248
_exptl_crystal_description needle
_exptl_crystal_F_000 696.00
_exptl_crystal_size_max 0.45
_exptl_crystal_size_mid 0.30
_exptl_crystal_size_min 0.20
_refine_diff_density_max -0.22
_refine_diff_density_min 0.16
_refine_ls_extinction_method none
_refine_ls_goodness_of_fit_obs 4.160
_refine_ls_hydrogen_treatment noref
_refine_ls_matrix_type full
_refine_ls_number_parameters 209
_refine_ls_number_reflns 1968
_refine_ls_number_restraints 0
_refine_ls_R_factor_obs 0.048
_refine_ls_shift/esd_max 0.00
_refine_ls_structure_factor_coef F
_refine_ls_weighting_scheme sigma
_refine_ls_wR_factor_obs 0.056
_reflns_number_observed 1968
_reflns_number_total 2636
_reflns_observed_criterion I>3\s(I)
_cod_data_source_file cr1137.cif
_cod_data_source_block 2:3_Formaldehyde-Cyclohexanone_Adduct
_cod_depositor_comments
;
The following automatic conversions were performed:

'_atom_site_thermal_displace_type' tag value 'Uij' was replaced with
'Uani' value 53 times.

Automatic conversion script
Id: cif_fix_values 1646 2011-03-28 12:23:43Z adriana 
;
_cod_original_cell_volume 1694.2(3)
_cod_original_sg_symbol_H-M 'P 21/n'
_cod_database_code 2010273

loop_
_symmetry_equiv_pos_as_xyz
'  +x,  +y,  +z'
1/2-x,1/2+y,1/2-z
'  -x,  -y,  -z'
1/2+x,1/2-y,1/2+z

loop_
_atom_site_aniso_label
_atom_site_aniso_U_11
_atom_site_aniso_U_22
_atom_site_aniso_U_33
_atom_site_aniso_U_12
_atom_site_aniso_U_13
_atom_site_aniso_U_23
O(1) 0.0290(8) 0.0530(8) 0.0570(10) -0.0046(6) 0.0030(7) 0.0104(7)
O(2) 0.0351(8) 0.0530(8) 0.0364(9) -0.0092(5) -0.0002(7) 0.0042(5)
O(3) 0.0299(8) 0.0398(7) 0.0374(9) 0.0017(5) 0.0036(6) 0.0000(5)
C(1a) 0.0180(10) 0.0239(9) 0.0310(10) -0.0005(6) 0.0047(9) 0.0056(7)
C(2a) 0.0300(10) 0.0460(10) 0.066(2) -0.0050(8) 0.0120(10) 0.0144(10)
C(3a) 0.0280(10) 0.0600(10) 0.073(2) -0.0060(10) 0.0120(10) 0.0080(10)
C(4a) 0.031(2) 0.075(2) 0.054(2) 0.0100(10) 0.0160(10) -0.0010(10)
C(5a) 0.045(2) 0.0510(10) 0.050(2) 0.0140(10) 0.0100(10) -0.0069(10)
C(6a) 0.0420(10) 0.0460(10) 0.0390(10) 0.0017(8) 0.0090(10) -0.0034(8)
C(7a) 0.055(2) 0.0380(10) 0.051(2) -0.0029(9) 0.0100(10) -0.0099(8)
C(1b) 0.0290(10) 0.0417(10) 0.0370(10) -0.0049(7) 0.0019(9) 0.0057(7)
C(2b) 0.0490(10) 0.0450(10) 0.041(2) -0.0146(9) 0.0030(10) -0.0027(8)
C(3b) 0.046(2) 0.072(2) 0.033(2) -0.0230(10) 0.0010(10) -0.0060(10)
C(4b) 0.041(2) 0.083(2) 0.022(2) -0.0090(10) -0.0020(10) 0.0160(10)
C(5b) 0.0390(10) 0.0630(10) 0.048(2) -0.0050(10) -0.0030(10) 0.0270(10)
C(6b) 0.0290(10) 0.0355(9) 0.0440(10) -0.0011(7) 0.0023(9) 0.0094(8)
C(7b) 0.0320(10) 0.0352(10) 0.071(2) 0.0026(7) 0.0050(10) 0.0034(9)
C(1c) 0.0150(10) 0.0234(9) 0.0260(10) -0.0038(7) 0.0025(9) -0.0027(7)
C(2c) 0.0300(10) 0.0440(10) 0.061(2) 0.0030(8) 0.0050(10) -0.0115(9)
C(3c) 0.041(2) 0.0470(10) 0.088(3) -0.0010(10) -0.002(2) -0.0300(10)
C(4c) 0.050(2) 0.084(2) 0.060(3) -0.013(2) 0.003(2) -0.046(2)
C(5c) 0.035(2) 0.073(2) 0.032(2) -0.0080(10) -0.0060(10) -0.0060(10)
C(6c) 0.0350(10) 0.0670(10) 0.034(2) -0.0057(10) 0.0020(10) 0.0011(10)

loop_
_atom_site_label
_atom_site_fract_x
_atom_site_fract_y
_atom_site_fract_z
_atom_site_U_iso_or_equiv
_atom_site_thermal_displace_type
_atom_site_calc_flag
_atom_site_calc_attached_atom
O(1) -0.01190(10) 0.1955(2) 0.93650(10) 0.0465 Uani ? ?
O(2) 0.13130(10) 0.0897(2) 1.01215(9) 0.0376 Uani ? ?
O(3) 0.29550(10) 0.2066(2) 1.00363(9) 0.0357 Uani ? ?
C(1a) 0.2712(2) 0.2419(2) 0.92370(10) 0.0241 Uani ? ?
C(2a) 0.3479(2) 0.3886(3) 0.9027(2) 0.0470 Uani ? ?
C(3a) 0.4604(2) 0.3297(3) 0.9211(2) 0.0534 Uani ? ?
C(4a) 0.4834(2) 0.1500(4) 0.8839(2) 0.0525 Uani ? ?
C(5a) 0.4062(2) 0.0061(3) 0.9036(2) 0.0482 Uani ? ?
C(6a) 0.2947(2) 0.0664(3) 0.88130(10) 0.0421 Uani ? ?
C(7a) 0.2164(2) -0.0848(3) 0.8932(2) 0.0476 Uani ? ?
C(1b) 0.0918(2) 0.1396(2) 0.93670(10) 0.0361 Uani ? ?
C(2b) 0.1029(2) -0.0246(3) 0.8858(2) 0.0452 Uani ? ?
C(3b) 0.0569(3) 0.0199(4) 0.8064(2) 0.0503 Uani ? ?
C(4b) 0.1019(3) 0.1914(4) 0.7728(2) 0.0488 Uani ? ?
C(5b) 0.1137(2) 0.3479(3) 0.8296(2) 0.0502 Uani ? ?
C(6b) 0.1551(2) 0.3006(2) 0.91100(10) 0.0362 Uani ? ?
C(7b) 0.1383(2) 0.4598(2) 0.9639(2) 0.0461 Uani ? ?
C(1c) 0.2094(2) 0.2115(2) 1.04590(10) 0.0217 Uani ? ?
C(2c) 0.1634(2) 0.4028(3) 1.0465(2) 0.0447 Uani ? ?
C(3c) 0.2415(2) 0.5293(3) 1.0920(2) 0.0590 Uani ? ?
C(4c) 0.2734(3) 0.4605(5) 1.1695(3) 0.0646 Uani ? ?
C(5c) 0.3214(3) 0.2693(4) 1.1674(2) 0.0474 Uani ? ?
C(6c) 0.2437(2) 0.1403(3) 1.1239(2) 0.0455 Uani ? ?
H(1) -0.0531 0.0863 0.9503 0.0566 Uani ? ?
H(2) 0.3394 0.5143 0.9291 0.0348 Uani ? ?
H(3) 0.3403 0.4125 0.8448 0.0654 Uani ? ?
H(4) 0.4771 0.3145 0.9773 0.0567 Uani ? ?
H(5) 0.5125 0.4338 0.9022 0.0781 Uani ? ?
H(6) 0.5516 0.1131 0.9069 0.0772 Uani ? ?
H(7) 0.4778 0.1636 0.8354 0.0564 Uani ? ?
H(8) 0.4077 -0.0136 0.9530 0.0427 Uani ? ?
H(9) 0.4171 -0.0969 0.8833 0.0845 Uani ? ?
H(10) 0.2894 0.0983 0.8237 0.0525 Uani ? ?
H(11) 0.2331 -0.1394 0.9398 0.0574 Uani ? ?
H(12) 0.2245 -0.1797 0.8568 0.0632 Uani ? ?
H(13) 0.0573 -0.1247 0.9011 0.0580 Uani ? ?
H(14) 0.0097 0.0345 0.8054 0.0680 Uani ? ?
H(15) 0.0586 -0.0677 0.7757 0.0963 Uani ? ?
H(16) 0.0669 0.2220 0.7338 0.0842 Uani ? ?
H(17) 0.1530 0.1633 0.7533 0.0425 Uani ? ?
H(18) 0.0469 0.3992 0.8381 0.0761 Uani ? ?
H(19) 0.1594 0.4488 0.8105 0.0722 Uani ? ?
H(20) 0.0596 0.4970 0.9559 0.0631 Uani ? ?
H(21) 0.1852 0.5644 0.9458 0.0591 Uani ? ?
H(22) 0.0958 0.4005 1.0733 0.0416 Uani ? ?
H(23) 0.2114 0.6347 1.0834 0.1041 Uani ? ?
H(24) 0.2957 0.5345 1.0613 0.0498 Uani ? ?
H(25) 0.2365 0.4534 1.1914 0.0526 Uani ? ?
H(26) 0.3237 0.5343 1.2070 0.1447 Uani ? ?
H(27) 0.3395 0.2284 1.2133 0.0794 Uani ? ?
H(28) 0.3698 0.2667 1.1429 0.0520 Uani ? ?
H(29) 0.2793 0.0079 1.1190 0.0941 Uani ? ?
H(30) 0.1847 0.1282 1.1531 0.0605 Uani ? ?

loop_
_atom_type_symbol
_atom_type_scat_dispersion_real
_atom_type_scat_dispersion_imag
C 0.018 0.009
H 0.000 0.000
O 0.049 0.032

loop_
_geom_angle_atom_site_label_1
_geom_angle_atom_site_label_2
_geom_angle_atom_site_label_3
_geom_angle
_geom_angle_publ_flag
C(1b) O(2) C(1c) 113.40(10) yes
C(1a) O(3) C(1c) 114.6(2) yes
O(3) C(1a) C(2a) 106.6(2) yes
O(3) C(1a) C(6a) 107.20(10) yes
O(3) C(1a) C(6b) 107.5(2) yes
C(2a) C(1a) C(6a) 107.8(2) yes
C(2a) C(1a) C(6b) 113.9(2) yes
C(6a) C(1a) C(6b) 113.5(2) yes
C(1a) C(2a) C(3a) 111.9(2) yes
C(2a) C(3a) C(4a) 112.4(2) yes
C(3a) C(4a) C(5a) 110.1(2) yes
C(4a) C(5a) C(6a) 111.3(2) yes
C(1a) C(6a) C(5a) 110.3(2) yes
C(1a) C(6a) C(7a) 112.0(2) yes
C(5a) C(6a) C(7a) 111.8(2) yes
C(6a) C(7a) C(2b) 114.8(2) yes
O(1) C(1b) O(2) 109.0(2) yes
O(1) C(1b) C(2b) 112.3(2) yes
O(1) C(1b) C(6b) 108.10(10) yes
O(2) C(1b) C(2b) 107.8(2) yes
O(2) C(1b) C(6b) 109.1(2) yes
C(2b) C(1b) C(6b) 110.5(2) yes
C(7a) C(2b) C(1b) 109.1(2) yes
C(7a) C(2b) C(3b) 115.1(2) yes
C(1b) C(2b) C(3b) 109.3(2) yes
C(2b) C(3b) C(4b) 114.5(2) yes
C(3b) C(4b) C(5b) 112.2(3) yes
C(4b) C(5b) C(6b) 117.0(2) yes
C(1a) C(6b) C(1b) 106.10(10) yes
C(1a) C(6b) C(5b) 116.0(2) yes
C(1a) C(6b) C(7b) 108.7(2) yes
C(1b) C(6b) C(5b) 108.2(2) yes
C(1b) C(6b) C(7b) 107.2(2) yes
C(5b) C(6b) C(7b) 110.3(2) yes
C(6b) C(7b) C(2c) 110.4(2) yes
O(2) C(1c) O(3) 108.8(2) yes
O(2) C(1c) C(2c) 108.8(2) yes
O(2) C(1c) C(6c) 107.1(2) yes
O(3) C(1c) C(2c) 110.9(2) yes
O(3) C(1c) C(6c) 108.0(2) yes
C(2c) C(1c) C(6c) 113.0(2) yes
C(7b) C(2c) C(1c) 106.9(2) yes
C(7b) C(2c) C(3c) 113.6(2) yes
C(1c) C(2c) C(3c) 109.2(2) yes
C(2c) C(3c) C(4c) 112.6(3) yes
C(3c) C(4c) C(5c) 111.3(3) yes
C(4c) C(5c) C(6c) 109.5(3) yes
C(1c) C(6c) C(5c) 111.4(2) yes

loop_
_geom_bond_atom_site_label_1
_geom_bond_atom_site_label_2
_geom_bond_site_symmetry_1
_geom_bond_site_symmetry_2
_geom_bond_distance
_geom_bond_publ_flag
O(1) C(1b) ? ? 1.405(3) yes
O(2) C(1b) ? ? 1.436(3) yes
O(2) C(1c) ? ? 1.437(2) yes
O(3) C(1a) ? ? 1.450(3) yes
O(3) C(1c) ? ? 1.409(3) yes
C(1a) C(2a) ? ? 1.542(3) yes
C(1a) C(6a) ? ? 1.546(3) yes
C(1a) C(6b) ? ? 1.557(3) yes
C(2a) C(3a) ? ? 1.522(4) yes
C(3a) C(4a) ? ? 1.526(4) yes
C(4a) C(5a) ? ? 1.525(4) yes
C(5a) C(6a) ? ? 1.523(4) yes
C(6a) C(7a) ? ? 1.537(3) yes
C(7a) C(2b) ? ? 1.528(4) yes
C(1b) C(2b) ? ? 1.529(3) yes
C(1b) C(6b) ? ? 1.540(3) yes
C(2b) C(3b) ? ? 1.512(4) yes
C(3b) C(4b) ? ? 1.541(4) yes
C(4b) C(5b) ? ? 1.534(5) yes
C(5b) C(6b) ? ? 1.533(4) yes
C(6b) C(7b) ? ? 1.536(3) yes
C(7b) C(2c) ? ? 1.533(4) yes
C(1c) C(2c) ? ? 1.533(3) yes
C(1c) C(6c) ? ? 1.509(4) yes
C(2c) C(3c) ? ? 1.544(3) yes
C(3c) C(4c) ? ? 1.489(6) yes
C(4c) C(5c) ? ? 1.545(5) yes
C(5c) C(6c) ? ? 1.536(4) yes
